data_4085011
loop_
_publ_author_name
'Vollmer, Matthew V.'
'Machan, Charles W.'
'Clark, Melissa L.'
'Antholine, William E.'
'Agarwal, Jay'
'Schaefer, 3rd, Henry F'
'Kubiak, Clifford P.'
'Walensky, Justin R.'

_publ_section_title
;
 Synthesis, Spectroscopy, and Electrochemistry of (\a-Diimine)M(CO)3Br, M
 = Mn, Re, Complexes: Ligands Isoelectronic to Bipyridyl Show Differences
 in CO2 Reduction.
;
_journal_issue 1
_journal_name_full Organometallics
_journal_page_first 3
_journal_page_last 12
_journal_paper_doi 10.1021/om500838z
_journal_volume 34
_journal_year 2014
_chemical_formula_moiety 'C19 H14 Br3 Mn N2 O3'
_chemical_formula_sum 'C19 H14 Br3 Mn N2 O3'
_chemical_formula_weight 612.99
_space_group_crystal_system monoclinic
_space_group_IT_number 14
_space_group_name_Hall '-P 2yn'
_space_group_name_H-M_alt 'P 1 21/n 1'
_symmetry_cell_setting monoclinic
_symmetry_Int_Tables_number 14
_symmetry_space_group_name_Hall '-P 2yn'
_symmetry_space_group_name_H-M 'P 1 21/n 1'
_atom_sites_solution_hydrogens geom
_audit_creation_method SHELXL-2013
_cell_angle_alpha 90
_cell_angle_beta 104.7070(10)
_cell_angle_gamma 90
_cell_formula_units_Z 8
_cell_length_a 16.846(2)
_cell_length_b 11.9339(14)
_cell_length_c 21.263(3)
_cell_measurement_reflns_used 9314
_cell_measurement_temperature 173(2)
_cell_measurement_theta_max 27.5
_cell_measurement_theta_min 2.5
_cell_volume 4134.6(9)
_computing_cell_refinement 'APEX2 (Bruker AXS, 2008)'
_computing_data_collection 'APEX2 (Bruker AXS, 2008)'
_computing_data_reduction 'APEX2 (Bruker AXS, 2008)'
_computing_molecular_graphics 'X-SEED, Barbour, 2001'
_computing_publication_material 'CIFTAB (Sheldrick, 2013)'
_computing_structure_refinement 'SHELXL-2013 (Sheldrick, 2013)'
_computing_structure_solution 'SHELXS-2013 (Sheldrick, 2013)'
_diffrn_ambient_temperature 173(2)
_diffrn_measured_fraction_theta_full 1.000
_diffrn_measured_fraction_theta_max 0.996
_diffrn_measurement_device_type 'Bruker APEXII CCD area detector'
_diffrn_measurement_method 'omega scans'
_diffrn_radiation_type MoK\a
_diffrn_radiation_wavelength 0.71073
_diffrn_reflns_av_R_equivalents 0.0459
_diffrn_reflns_av_unetI/netI 0.0377
_diffrn_reflns_Laue_measured_fraction_full 1.000
_diffrn_reflns_Laue_measured_fraction_max 0.996
_diffrn_reflns_limit_h_max 21
_diffrn_reflns_limit_h_min -21
_diffrn_reflns_limit_k_max 15
_diffrn_reflns_limit_k_min -15
_diffrn_reflns_limit_l_max 27
_diffrn_reflns_limit_l_min -27
_diffrn_reflns_number 47463
_diffrn_reflns_point_group_measured_fraction_full 1.000
_diffrn_reflns_point_group_measured_fraction_max 0.996
_diffrn_reflns_theta_full 25.242
_diffrn_reflns_theta_max 27.542
_diffrn_reflns_theta_min 1.383
_diffrn_standards_decay_% 0.0
_exptl_absorpt_coefficient_mu 6.459
_exptl_absorpt_correction_T_max 0.36
_exptl_absorpt_correction_T_min 0.28
_exptl_absorpt_correction_type multi-scan
_exptl_absorpt_process_details
;
 Data were corrected for decay and absorption using the program SADABS
 (Sheldrick, G. M. (2003). SADABS. Version 2.10. University of
 G\"ottingen, Germany).
;
_exptl_crystal_density_diffrn 1.969
_exptl_crystal_description Prism
_exptl_crystal_F_000 2368
_exptl_crystal_size_max 0.200
_exptl_crystal_size_mid 0.200
_exptl_crystal_size_min 0.200
_refine_diff_density_max 0.638
_refine_diff_density_min -0.460
_refine_diff_density_rms 0.089
_refine_ls_extinction_method none
_refine_ls_goodness_of_fit_ref 0.996
_refine_ls_hydrogen_treatment constr
_refine_ls_matrix_type full
_refine_ls_number_parameters 509
_refine_ls_number_reflns 9510
_refine_ls_number_restraints 0
_refine_ls_restrained_S_all 0.996
_refine_ls_R_factor_all 0.0539
_refine_ls_R_factor_gt 0.0300
_refine_ls_shift/su_max 0.001
_refine_ls_shift/su_mean 0.000
_refine_ls_structure_factor_coef Fsqd
_refine_ls_weighting_details 'w=1/[\s^2^(Fo^2^)+(0.0292P)^2^] where P=(Fo^2^+2Fc^2^)/3'
_refine_ls_weighting_scheme calc
_refine_ls_wR_factor_gt 0.0584
_refine_ls_wR_factor_ref 0.0644
_reflns_Friedel_coverage 0.000
_reflns_number_gt 7044
_reflns_number_total 9510
_reflns_threshold_expression 'I > 2\s(I)'
_cod_data_source_file om500838z_si_003.cif
_cod_data_source_block melissa
_cod_depositor_comments
;Adding full bibliography for 4085006--4085014.cif.

 Adding full bibliography for 4085006--4085014.cif.
;
_cod_original_cell_volume 4134.7(9)
_cod_original_sg_symbol_H-M 'P 21/n'
_cod_database_code 4085011
_shelx_space_group_comment
;
The symmetry employed for this shelxl refinement is uniquely defined
by the following loop, which should always be used as a source of
symmetry information in preference to the above space-group names.
They are only intended as comments.
;
_shelx_estimated_absorpt_t_min 0.358
_shelx_estimated_absorpt_t_max 0.358
_shelxl_version_number 2013-4

loop_
_space_group_symop_operation_xyz
'x, y, z'
'-x+1/2, y+1/2, -z+1/2'
'-x, -y, -z'
'x-1/2, -y-1/2, z-1/2'

loop_
_atom_site_label
_atom_site_type_symbol
_atom_site_fract_x
_atom_site_fract_y
_atom_site_fract_z
_atom_site_U_iso_or_equiv
_atom_site_adp_type
_atom_site_occupancy
_atom_site_site_symmetry_order
_atom_site_calc_flag
_atom_site_refinement_flags_posn
_atom_site_refinement_flags_adp
Br1A Br 0.31237(2) -0.16322(2) -0.03760(2) 0.02777(7) Uani 1 1 d . .
Br2A Br -0.13540(2) -0.32191(3) -0.24538(2) 0.04323(9) Uani 1 1 d . .
Br3A Br 0.65181(2) -0.42150(3) 0.24340(2) 0.03707(8) Uani 1 1 d . .
Mn1A Mn 0.30348(2) -0.37486(3) -0.04721(2) 0.01831(9) Uani 1 1 d . .
O1A O 0.27180(13) -0.33123(17) -0.18867(9) 0.0368(5) Uani 1 1 d . .
O2A O 0.48109(11) -0.38171(17) -0.03912(9) 0.0357(5) Uani 1 1 d . .
O3A O 0.30466(13) -0.61547(17) -0.07573(10) 0.0430(6) Uani 1 1 d . .
N1A N 0.18506(12) -0.37080(17) -0.03832(10) 0.0191(5) Uani 1 1 d . .
N2A N 0.31750(12) -0.38620(17) 0.05103(9) 0.0190(5) Uani 1 1 d . .
C1A C 0.28191(16) -0.3488(2) -0.13437(13) 0.0250(6) Uani 1 1 d . .
C2A C 0.41234(17) -0.3776(2) -0.04250(12) 0.0235(6) Uani 1 1 d . .
C3A C 0.30144(16) -0.5247(2) -0.06194(12) 0.0260(6) Uani 1 1 d . .
C4A C 0.17491(15) -0.3764(2) 0.01985(12) 0.0186(5) Uani 1 1 d . .
C5A C 0.25209(15) -0.3851(2) 0.07170(12) 0.0181(5) Uani 1 1 d . .
C6A C 0.09452(15) -0.3735(2) 0.03747(12) 0.0245(6) Uani 1 1 d . .
H6A1 H 0.0513 -0.3498 -0.0003 0.037 Uiso 1 1 calc R U
H6A2 H 0.0978 -0.3204 0.0732 0.037 Uiso 1 1 calc R U
H6A3 H 0.0818 -0.4484 0.0511 0.037 Uiso 1 1 calc R U
C7A C 0.24850(16) -0.3907(2) 0.14128(12) 0.0259(6) Uani 1 1 d . .
H7A1 H 0.3043 -0.3876 0.1696 0.039 Uiso 1 1 calc R U
H7A2 H 0.2223 -0.4609 0.1488 0.039 Uiso 1 1 calc R U
H7A3 H 0.2166 -0.3272 0.1509 0.039 Uiso 1 1 calc R U
C8A C 0.11335(15) -0.3643(2) -0.09176(12) 0.0202(6) Uani 1 1 d . .
C9A C 0.09883(16) -0.2678(2) -0.12944(12) 0.0258(6) Uani 1 1 d . .
H9A H 0.1389 -0.2100 -0.1230 0.031 Uiso 1 1 calc R U
C10A C 0.02547(16) -0.2565(2) -0.17644(13) 0.0284(7) Uani 1 1 d . .
H10A H 0.0146 -0.1904 -0.2022 0.034 Uiso 1 1 calc R U
C11A C -0.03174(16) -0.3417(2) -0.18573(13) 0.0284(7) Uani 1 1 d . .
C12A C -0.01572(16) -0.4407(2) -0.15111(13) 0.0291(7) Uani 1 1 d . .
H12A H -0.0545 -0.5001 -0.1596 0.035 Uiso 1 1 calc R U
C13A C 0.05744(15) -0.4525(2) -0.10394(12) 0.0256(6) Uani 1 1 d . .
H13A H 0.0694 -0.5203 -0.0800 0.031 Uiso 1 1 calc R U
C14A C 0.39575(15) -0.3959(2) 0.09665(12) 0.0206(6) Uani 1 1 d . .
C15A C 0.45119(15) -0.3074(2) 0.10362(13) 0.0246(6) Uani 1 1 d . .
H15A H 0.4371 -0.2415 0.0781 0.029 Uiso 1 1 calc R U
C16A C 0.52712(16) -0.3160(2) 0.14803(13) 0.0273(6) Uani 1 1 d . .
H16A H 0.5649 -0.2555 0.1537 0.033 Uiso 1 1 calc R U
C17A C 0.54747(15) -0.4124(2) 0.18384(12) 0.0244(6) Uani 1 1 d . .
C18A C 0.49298(16) -0.5012(2) 0.17705(12) 0.0268(6) Uani 1 1 d . .
H18A H 0.5076 -0.5672 0.2024 0.032 Uiso 1 1 calc R U
C19A C 0.41700(16) -0.4928(2) 0.13295(12) 0.0248(6) Uani 1 1 d . .
H19A H 0.3794 -0.5536 0.1276 0.030 Uiso 1 1 calc R U
Br1B Br 0.21584(2) 0.32988(2) 0.05483(2) 0.03196(8) Uani 1 1 d . .
Br2B Br 0.63743(2) 0.05956(3) 0.25415(2) 0.04003(9) Uani 1 1 d . .
Br3B Br -0.14544(2) 0.16437(3) -0.23817(2) 0.03918(9) Uani 1 1 d . .
Mn1B Mn 0.20383(2) 0.11863(3) 0.05115(2) 0.01842(9) Uani 1 1 d . .
O1B O 0.24544(13) 0.10725(18) 0.19510(9) 0.0392(5) Uani 1 1 d . .
O2B O 0.02883(12) 0.15911(16) 0.04445(10) 0.0360(5) Uani 1 1 d . .
O3B O 0.17368(13) -0.12217(17) 0.05993(10) 0.0395(5) Uani 1 1 d . .
N1B N 0.32103(12) 0.11126(17) 0.04230(10) 0.0195(5) Uani 1 1 d . .
N2B N 0.18983(12) 0.12583(17) -0.04678(10) 0.0202(5) Uani 1 1 d . .
C1B C 0.23030(16) 0.1152(2) 0.13971(14) 0.0258(6) Uani 1 1 d . .
C2B C 0.09663(17) 0.1428(2) 0.04742(13) 0.0254(6) Uani 1 1 d . .
C3B C 0.18774(15) -0.0309(3) 0.05333(12) 0.0237(6) Uani 1 1 d . .
C4B C 0.33204(15) 0.1178(2) -0.01528(12) 0.0206(6) Uani 1 1 d . .
C5B C 0.25504(15) 0.1257(2) -0.06763(12) 0.0206(6) Uani 1 1 d . .
C6B C 0.41308(15) 0.1170(2) -0.03203(13) 0.0275(6) Uani 1 1 d . .
H6B1 H 0.4243 0.1917 -0.0468 0.041 Uiso 1 1 calc R U
H6B2 H 0.4116 0.0623 -0.0667 0.041 Uiso 1 1 calc R U
H6B3 H 0.4564 0.0964 0.0065 0.041 Uiso 1 1 calc R U
C7B C 0.25811(16) 0.1303(2) -0.13755(12) 0.0259(6) Uani 1 1 d . .
H7B1 H 0.2022 0.1264 -0.1657 0.039 Uiso 1 1 calc R U
H7B2 H 0.2902 0.0669 -0.1470 0.039 Uiso 1 1 calc R U
H7B3 H 0.2839 0.2006 -0.1456 0.039 Uiso 1 1 calc R U
C8B C 0.39237(14) 0.1022(2) 0.09580(12) 0.0198(6) Uani 1 1 d . .
C9B C 0.44293(16) 0.1945(2) 0.11507(13) 0.0267(6) Uani 1 1 d . .
H9B H 0.4280 0.2656 0.0955 0.032 Uiso 1 1 calc R U
C10B C 0.51556(16) 0.1818(2) 0.16321(13) 0.0312(7) Uani 1 1 d . .
H10B H 0.5510 0.2441 0.1765 0.037 Uiso 1 1 calc R U
C11B C 0.53584(15) 0.0784(2) 0.19148(12) 0.0262(6) Uani 1 1 d . .
C12B C 0.48433(16) -0.0127(2) 0.17427(12) 0.0283(6) Uani 1 1 d . .
H12B H 0.4983 -0.0830 0.1952 0.034 Uiso 1 1 calc R U
C13B C 0.41201(16) -0.0004(2) 0.12605(12) 0.0263(6) Uani 1 1 d . .
H13B H 0.3760 -0.0624 0.1138 0.032 Uiso 1 1 calc R U
C14B C 0.11115(15) 0.1355(2) -0.09214(12) 0.0205(6) Uani 1 1 d . .
C15B C 0.08657(17) 0.2357(2) -0.12392(13) 0.0279(6) Uani 1 1 d . .
H15B H 0.1222 0.2986 -0.1160 0.034 Uiso 1 1 calc R U
C16B C 0.00999(17) 0.2442(2) -0.16733(13) 0.0295(7) Uani 1 1 d . .
H16B H -0.0070 0.3127 -0.1895 0.035 Uiso 1 1 calc R U
C17B C -0.04126(16) 0.1522(2) -0.17790(13) 0.0257(6) Uani 1 1 d . .
C18B C -0.01787(16) 0.0524(2) -0.14620(13) 0.0288(6) Uani 1 1 d . .
H18B H -0.0539 -0.0102 -0.1541 0.035 Uiso 1 1 calc R U
C19B C 0.05874(15) 0.0438(2) -0.10266(12) 0.0258(6) Uani 1 1 d . .
H19B H 0.0752 -0.0245 -0.0802 0.031 Uiso 1 1 calc R U

loop_
_atom_site_aniso_label
_atom_site_aniso_U_11
_atom_site_aniso_U_22
_atom_site_aniso_U_33
_atom_site_aniso_U_23
_atom_site_aniso_U_13
_atom_site_aniso_U_12
Br1A 0.03492(16) 0.01712(15) 0.03251(15) -0.00094(12) 0.01087(12) -0.00226(12)
Br2A 0.02451(16) 0.0658(2) 0.03582(17) 0.00237(16) 0.00110(13) 0.01694(15)
Br3A 0.02338(15) 0.0488(2) 0.03478(16) -0.00206(14) -0.00051(12) 0.01065(14)
Mn1A 0.0208(2) 0.0164(2) 0.0196(2) -0.00106(16) 0.00855(16) -0.00136(16)
O1A 0.0504(13) 0.0403(13) 0.0221(11) 0.0019(9) 0.0139(9) 0.0014(10)
O2A 0.0239(11) 0.0430(14) 0.0452(13) 0.0024(10) 0.0178(9) -0.0001(10)
O3A 0.0657(15) 0.0209(12) 0.0489(14) -0.0019(10) 0.0268(12) -0.0050(11)
N1A 0.0209(11) 0.0149(12) 0.0216(11) 0.0001(9) 0.0057(9) -0.0019(9)
N2A 0.0197(11) 0.0143(12) 0.0227(11) -0.0001(9) 0.0050(9) -0.0029(9)
C1A 0.0270(15) 0.0202(16) 0.0302(16) -0.0041(12) 0.0119(12) -0.0030(12)
C2A 0.0315(16) 0.0189(15) 0.0222(14) 0.0002(11) 0.0110(12) -0.0019(12)
C3A 0.0306(15) 0.0292(18) 0.0217(14) -0.0013(12) 0.0129(12) 0.0024(13)
C4A 0.0223(13) 0.0124(14) 0.0217(13) -0.0002(10) 0.0065(11) -0.0020(10)
C5A 0.0220(13) 0.0119(13) 0.0209(13) -0.0022(10) 0.0063(11) -0.0027(11)
C6A 0.0194(13) 0.0280(16) 0.0277(14) 0.0014(12) 0.0089(11) -0.0008(12)
C7A 0.0254(14) 0.0312(17) 0.0222(14) -0.0037(12) 0.0080(11) -0.0014(13)
C8A 0.0197(13) 0.0215(15) 0.0210(13) -0.0014(11) 0.0079(11) 0.0019(11)
C9A 0.0296(15) 0.0240(16) 0.0258(14) 0.0022(12) 0.0110(12) -0.0007(12)
C10A 0.0318(16) 0.0303(18) 0.0249(14) 0.0059(12) 0.0106(12) 0.0068(13)
C11A 0.0229(14) 0.0399(19) 0.0219(14) -0.0004(13) 0.0045(11) 0.0062(13)
C12A 0.0228(14) 0.0355(18) 0.0298(15) -0.0007(13) 0.0082(12) -0.0024(13)
C13A 0.0267(14) 0.0223(15) 0.0270(15) 0.0033(12) 0.0055(12) 0.0000(12)
C14A 0.0205(13) 0.0197(15) 0.0233(14) -0.0026(11) 0.0085(11) 0.0022(11)
C15A 0.0215(14) 0.0216(16) 0.0299(15) 0.0039(12) 0.0055(11) -0.0036(11)
C16A 0.0214(14) 0.0294(17) 0.0319(15) 0.0014(13) 0.0083(12) -0.0039(12)
C17A 0.0182(13) 0.0324(17) 0.0217(13) -0.0021(12) 0.0036(11) 0.0058(12)
C18A 0.0338(16) 0.0220(16) 0.0241(14) 0.0020(12) 0.0063(12) 0.0067(13)
C19A 0.0296(15) 0.0203(15) 0.0244(14) -0.0013(12) 0.0065(11) -0.0024(12)
Br1B 0.04145(18) 0.01753(16) 0.04022(17) -0.00264(13) 0.01647(13) -0.00374(13)
Br2B 0.02213(15) 0.0605(2) 0.03432(17) 0.00107(15) 0.00131(12) 0.00992(14)
Br3B 0.02365(15) 0.0546(2) 0.03525(17) -0.00358(15) 0.00001(12) 0.01177(14)
Mn1B 0.0197(2) 0.0160(2) 0.0213(2) -0.00009(16) 0.00849(16) -0.00137(16)
O1B 0.0521(14) 0.0436(14) 0.0230(11) -0.0016(10) 0.0118(10) -0.0010(11)
O2B 0.0264(11) 0.0396(13) 0.0470(13) 0.0098(10) 0.0187(10) 0.0070(9)
O3B 0.0514(14) 0.0207(12) 0.0538(14) -0.0038(10) 0.0269(11) -0.0028(10)
N1B 0.0200(11) 0.0144(12) 0.0242(12) 0.0000(9) 0.0058(9) -0.0018(9)
N2B 0.0227(12) 0.0141(12) 0.0239(12) -0.0006(9) 0.0062(9) -0.0020(9)
C1B 0.0259(14) 0.0215(16) 0.0327(16) -0.0028(12) 0.0124(12) -0.0022(12)
C2B 0.0319(16) 0.0194(16) 0.0284(15) 0.0023(12) 0.0144(12) -0.0008(12)
C3B 0.0177(13) 0.0325(18) 0.0230(14) 0.0032(12) 0.0092(11) -0.0024(12)
C4B 0.0249(14) 0.0125(14) 0.0253(14) 0.0008(11) 0.0082(11) -0.0014(11)
C5B 0.0234(14) 0.0136(14) 0.0266(14) -0.0019(11) 0.0097(11) -0.0025(11)
C6B 0.0207(14) 0.0325(17) 0.0310(15) 0.0033(13) 0.0099(12) 0.0010(12)
C7B 0.0267(15) 0.0321(17) 0.0200(14) -0.0038(12) 0.0078(11) -0.0037(12)
C8B 0.0177(13) 0.0213(15) 0.0220(13) 0.0003(11) 0.0078(10) -0.0002(11)
C9B 0.0231(14) 0.0206(16) 0.0351(16) 0.0008(12) 0.0049(12) -0.0008(12)
C10B 0.0256(15) 0.0304(18) 0.0363(17) -0.0035(13) 0.0054(13) -0.0040(13)
C11B 0.0196(13) 0.0377(18) 0.0208(14) 0.0011(12) 0.0041(11) 0.0050(12)
C12B 0.0325(16) 0.0248(17) 0.0287(15) 0.0062(12) 0.0098(12) 0.0057(13)
C13B 0.0298(15) 0.0204(15) 0.0282(15) 0.0021(12) 0.0063(12) -0.0039(12)
C14B 0.0198(13) 0.0206(15) 0.0224(13) -0.0019(11) 0.0079(11) 0.0000(11)
C15B 0.0320(16) 0.0209(16) 0.0308(15) 0.0010(12) 0.0076(12) -0.0012(12)
C16B 0.0334(16) 0.0252(17) 0.0296(15) 0.0015(12) 0.0072(13) 0.0055(13)
C17B 0.0193(14) 0.0342(18) 0.0237(14) -0.0022(12) 0.0058(11) 0.0053(12)
C18B 0.0242(15) 0.0286(17) 0.0333(16) -0.0020(13) 0.0066(12) -0.0059(12)
C19B 0.0247(14) 0.0229(15) 0.0296(15) 0.0038(12) 0.0064(12) -0.0011(12)

loop_
_atom_type_symbol
_atom_type_description
_atom_type_scat_dispersion_real
_atom_type_scat_dispersion_imag
_atom_type_scat_source
C C 0.0033 0.0016 'International Tables Vol C Tables 4.2.6.8 and 6.1.1.4'
H H 0.0000 0.0000 'International Tables Vol C Tables 4.2.6.8 and 6.1.1.4'
N N 0.0061 0.0033 'International Tables Vol C Tables 4.2.6.8 and 6.1.1.4'
O O 0.0106 0.0060 'International Tables Vol C Tables 4.2.6.8 and 6.1.1.4'
Mn Mn 0.3368 0.7283 'International Tables Vol C Tables 4.2.6.8 and 6.1.1.4'
Br Br -0.2901 2.4595 'International Tables Vol C Tables 4.2.6.8 and 6.1.1.4'

loop_
_geom_angle_atom_site_label_1
_geom_angle_atom_site_label_2
_geom_angle_atom_site_label_3
_geom_angle
C2A Mn1A C3A 88.06(12)
C2A Mn1A C1A 89.83(12)
C3A Mn1A C1A 90.15(11)
C2A Mn1A N2A 95.13(10)
C3A Mn1A N2A 95.93(10)
C1A Mn1A N2A 172.27(10)
C2A Mn1A N1A 171.81(10)
C3A Mn1A N1A 93.61(10)
C1A Mn1A N1A 98.18(10)
N2A Mn1A N1A 76.73(8)
C2A Mn1A Br1A 88.59(9)
C3A Mn1A Br1A 173.70(8)
C1A Mn1A Br1A 84.50(8)
N2A Mn1A Br1A 89.68(6)
N1A Mn1A Br1A 90.46(6)
C4A N1A C8A 118.1(2)
C4A N1A Mn1A 117.06(16)
C8A N1A Mn1A 124.82(16)
C5A N2A C14A 119.4(2)
C5A N2A Mn1A 117.48(16)
C14A N2A Mn1A 123.08(16)
O1A C1A Mn1A 177.1(2)
O2A C2A Mn1A 178.5(3)
O3A C3A Mn1A 172.8(2)
N1A C4A C5A 114.3(2)
N1A C4A C6A 126.0(2)
C5A C4A C6A 119.7(2)
N2A C5A C4A 114.4(2)
N2A C5A C7A 126.2(2)
C4A C5A C7A 119.4(2)
C4A C6A H6A1 109.5
C4A C6A H6A2 109.5
H6A1 C6A H6A2 109.5
C4A C6A H6A3 109.5
H6A1 C6A H6A3 109.5
H6A2 C6A H6A3 109.5
C5A C7A H7A1 109.5
C5A C7A H7A2 109.5
H7A1 C7A H7A2 109.5
C5A C7A H7A3 109.5
H7A1 C7A H7A3 109.5
H7A2 C7A H7A3 109.5
C9A C8A C13A 120.5(2)
C9A C8A N1A 119.4(2)
C13A C8A N1A 120.0(2)
C10A C9A C8A 119.4(3)
C10A C9A H9A 120.3
C8A C9A H9A 120.3
C11A C10A C9A 119.6(3)
C11A C10A H10A 120.2
C9A C10A H10A 120.2
C10A C11A C12A 121.3(3)
C10A C11A Br2A 119.7(2)
C12A C11A Br2A 119.0(2)
C11A C12A C13A 119.3(3)
C11A C12A H12A 120.3
C13A C12A H12A 120.3
C12A C13A C8A 119.6(3)
C12A C13A H13A 120.2
C8A C13A H13A 120.2
C19A C14A C15A 120.1(2)
C19A C14A N2A 120.6(2)
C15A C14A N2A 119.3(2)
C16A C15A C14A 119.6(2)
C16A C15A H15A 120.2
C14A C15A H15A 120.2
C17A C16A C15A 119.8(2)
C17A C16A H16A 120.1
C15A C16A H16A 120.1
C16A C17A C18A 121.2(2)
C16A C17A Br3A 118.5(2)
C18A C17A Br3A 120.3(2)
C19A C18A C17A 119.3(2)
C19A C18A H18A 120.4
C17A C18A H18A 120.4
C18A C19A C14A 120.1(2)
C18A C19A H19A 120.0
C14A C19A H19A 120.0
C3B Mn1B C2B 90.24(11)
C3B Mn1B C1B 87.14(12)
C2B Mn1B C1B 91.64(12)
C3B Mn1B N1B 96.61(10)
C2B Mn1B N1B 169.90(10)
C1B Mn1B N1B 96.09(10)
C3B Mn1B N2B 95.09(10)
C2B Mn1B N2B 95.34(10)
C1B Mn1B N2B 172.66(10)
N1B Mn1B N2B 76.72(8)
C3B Mn1B Br1B 174.21(8)
C2B Mn1B Br1B 85.03(8)
C1B Mn1B Br1B 89.65(9)
N1B Mn1B Br1B 88.51(6)
N2B Mn1B Br1B 88.69(6)
C4B N1B C8B 117.7(2)
C4B N1B Mn1B 117.64(17)
C8B N1B Mn1B 124.62(16)
C5B N2B C14B 119.6(2)
C5B N2B Mn1B 117.74(17)
C14B N2B Mn1B 122.61(16)
O1B C1B Mn1B 176.4(3)
O2B C2B Mn1B 179.1(3)
O3B C3B Mn1B 172.6(2)
N1B C4B C5B 114.1(2)
N1B C4B C6B 125.9(2)
C5B C4B C6B 119.9(2)
N2B C5B C4B 113.8(2)
N2B C5B C7B 126.1(2)
C4B C5B C7B 120.2(2)
C4B C6B H6B1 109.5
C4B C6B H6B2 109.5
H6B1 C6B H6B2 109.5
C4B C6B H6B3 109.5
H6B1 C6B H6B3 109.5
H6B2 C6B H6B3 109.5
C5B C7B H7B1 109.5
C5B C7B H7B2 109.5
H7B1 C7B H7B2 109.5
C5B C7B H7B3 109.5
H7B1 C7B H7B3 109.5
H7B2 C7B H7B3 109.5
C13B C8B C9B 120.6(2)
C13B C8B N1B 119.3(2)
C9B C8B N1B 120.1(2)
C8B C9B C10B 119.4(3)
C8B C9B H9B 120.3
C10B C9B H9B 120.3
C11B C10B C9B 119.6(3)
C11B C10B H10B 120.2
C9B C10B H10B 120.2
C10B C11B C12B 121.3(2)
C10B C11B Br2B 119.5(2)
C12B C11B Br2B 119.2(2)
C11B C12B C13B 119.2(3)
C11B C12B H12B 120.4
C13B C12B H12B 120.4
C8B C13B C12B 119.9(2)
C8B C13B H13B 120.0
C12B C13B H13B 120.0
C15B C14B C19B 120.2(2)
C15B C14B N2B 120.6(2)
C19B C14B N2B 119.1(2)
C14B C15B C16B 120.1(3)
C14B C15B H15B 120.0
C16B C15B H15B 120.0
C17B C16B C15B 119.2(3)
C17B C16B H16B 120.4
C15B C16B H16B 120.4
C18B C17B C16B 121.3(3)
C18B C17B Br3B 119.9(2)
C16B C17B Br3B 118.8(2)
C17B C18B C19B 119.5(3)
C17B C18B H18B 120.2
C19B C18B H18B 120.2
C18B C19B C14B 119.6(3)
C18B C19B H19B 120.2
C14B C19B H19B 120.2

loop_
_geom_bond_atom_site_label_1
_geom_bond_atom_site_label_2
_geom_bond_distance
Br1A Mn1A 2.5352(6)
Br2A C11A 1.895(3)
Br3A C17A 1.891(2)
Mn1A C2A 1.811(3)
Mn1A C3A 1.814(3)
Mn1A C1A 1.823(3)
Mn1A N2A 2.046(2)
Mn1A N1A 2.052(2)
O1A C1A 1.143(3)
O2A C2A 1.143(3)
O3A C3A 1.128(3)
N1A C4A 1.293(3)
N1A C8A 1.435(3)
N2A C5A 1.286(3)
N2A C14A 1.429(3)
C4A C5A 1.480(3)
C4A C6A 1.494(3)
C5A C7A 1.497(3)
C6A H6A1 0.9800
C6A H6A2 0.9800
C6A H6A3 0.9800
C7A H7A1 0.9800
C7A H7A2 0.9800
C7A H7A3 0.9800
C8A C9A 1.389(3)
C8A C13A 1.392(4)
C9A C10A 1.385(3)
C9A H9A 0.9500
C10A C11A 1.381(4)
C10A H10A 0.9500
C11A C12A 1.382(4)
C12A C13A 1.385(3)
C12A H12A 0.9500
C13A H13A 0.9500
C14A C19A 1.386(3)
C14A C15A 1.393(3)
C15A C16A 1.387(3)
C15A H15A 0.9500
C16A C17A 1.374(4)
C16A H16A 0.9500
C17A C18A 1.386(4)
C18A C19A 1.385(3)
C18A H18A 0.9500
C19A H19A 0.9500
Br1B Mn1B 2.5288(6)
Br2B C11B 1.897(2)
Br3B C17B 1.898(3)
Mn1B C3B 1.808(3)
Mn1B C2B 1.811(3)
Mn1B C1B 1.822(3)
Mn1B N1B 2.032(2)
Mn1B N2B 2.037(2)
O1B C1B 1.144(3)
O2B C2B 1.144(3)
O3B C3B 1.131(3)
N1B C4B 1.287(3)
N1B C8B 1.434(3)
N2B C5B 1.285(3)
N2B C14B 1.432(3)
C4B C5B 1.482(3)
C4B C6B 1.496(3)
C5B C7B 1.502(3)
C6B H6B1 0.9800
C6B H6B2 0.9800
C6B H6B3 0.9800
C7B H7B1 0.9800
C7B H7B2 0.9800
C7B H7B3 0.9800
C8B C13B 1.384(3)
C8B C9B 1.389(3)
C9B C10B 1.390(4)
C9B H9B 0.9500
C10B C11B 1.378(4)
C10B H10B 0.9500
C11B C12B 1.381(4)
C12B C13B 1.387(3)
C12B H12B 0.9500
C13B H13B 0.9500
C14B C15B 1.384(4)
C14B C19B 1.389(4)
C15B C16B 1.386(4)
C15B H15B 0.9500
C16B C17B 1.380(4)
C16B H16B 0.9500
C17B C18B 1.376(4)
C18B C19B 1.388(3)
C18B H18B 0.9500
C19B H19B 0.9500

loop_
_geom_torsion_atom_site_label_1
_geom_torsion_atom_site_label_2
_geom_torsion_atom_site_label_3
_geom_torsion_atom_site_label_4
_geom_torsion
C8A N1A C4A C5A 178.9(2)
Mn1A N1A C4A C5A -0.1(3)
C8A N1A C4A C6A -1.8(4)
Mn1A N1A C4A C6A 179.3(2)
C14A N2A C5A C4A -179.2(2)
Mn1A N2A C5A C4A 0.4(3)
C14A N2A C5A C7A 1.4(4)
Mn1A N2A C5A C7A -179.0(2)
N1A C4A C5A N2A -0.2(3)
C6A C4A C5A N2A -179.6(2)
N1A C4A C5A C7A 179.3(2)
C6A C4A C5A C7A -0.1(4)
C4A N1A C8A C9A 114.3(3)
Mn1A N1A C8A C9A -66.8(3)
C4A N1A C8A C13A -63.2(3)
Mn1A N1A C8A C13A 115.6(2)
C13A C8A C9A C10A 4.5(4)
N1A C8A C9A C10A -173.1(2)
C8A C9A C10A C11A -0.8(4)
C9A C10A C11A C12A -3.1(4)
C9A C10A C11A Br2A 175.28(19)
C10A C11A C12A C13A 3.2(4)
Br2A C11A C12A C13A -175.2(2)
C11A C12A C13A C8A 0.5(4)
C9A C8A C13A C12A -4.4(4)
N1A C8A C13A C12A 173.2(2)
C5A N2A C14A C19A 65.6(3)
Mn1A N2A C14A C19A -113.9(2)
C5A N2A C14A C15A -115.3(3)
Mn1A N2A C14A C15A 65.1(3)
C19A C14A C15A C16A -1.3(4)
N2A C14A C15A C16A 179.7(2)
C14A C15A C16A C17A 1.2(4)
C15A C16A C17A C18A -0.8(4)
C15A C16A C17A Br3A 179.5(2)
C16A C17A C18A C19A 0.6(4)
Br3A C17A C18A C19A -179.78(19)
C17A C18A C19A C14A -0.7(4)
C15A C14A C19A C18A 1.0(4)
N2A C14A C19A C18A -180.0(2)
C8B N1B C4B C5B 179.4(2)
Mn1B N1B C4B C5B -2.2(3)
C8B N1B C4B C6B -0.1(4)
Mn1B N1B C4B C6B 178.3(2)
C14B N2B C5B C4B 178.7(2)
Mn1B N2B C5B C4B 1.2(3)
C14B N2B C5B C7B -2.6(4)
Mn1B N2B C5B C7B 179.9(2)
N1B C4B C5B N2B 0.6(3)
C6B C4B C5B N2B -179.8(2)
N1B C4B C5B C7B -178.2(2)
C6B C4B C5B C7B 1.4(4)
C4B N1B C8B C13B -104.5(3)
Mn1B N1B C8B C13B 77.2(3)
C4B N1B C8B C9B 72.8(3)
Mn1B N1B C8B C9B -105.5(2)
C13B C8B C9B C10B 2.9(4)
N1B C8B C9B C10B -174.4(2)
C8B C9B C10B C11B -0.7(4)
C9B C10B C11B C12B -1.8(4)
C9B C10B C11B Br2B 177.0(2)
C10B C11B C12B C13B 2.1(4)
Br2B C11B C12B C13B -176.71(19)
C9B C8B C13B C12B -2.6(4)
N1B C8B C13B C12B 174.7(2)
C11B C12B C13B C8B 0.1(4)
C5B N2B C14B C15B -71.0(3)
Mn1B N2B C14B C15B 106.3(2)
C5B N2B C14B C19B 110.6(3)
Mn1B N2B C14B C19B -72.0(3)
C19B C14B C15B C16B -1.1(4)
N2B C14B C15B C16B -179.5(2)
C14B C15B C16B C17B 0.5(4)
C15B C16B C17B C18B 0.1(4)
C15B C16B C17B Br3B -179.29(19)
C16B C17B C18B C19B 0.0(4)
Br3B C17B C18B C19B 179.4(2)
C17B C18B C19B C14B -0.7(4)
C15B C14B C19B C18B 1.2(4)
N2B C14B C19B C18B 179.6(2)
